data_7029793
loop_
_publ_author_name
'Zhang, Lei'
'Kuang, Xiaofei'
'Wu, Xiaoyuan'
'Yang, Wenbin'
'Lu, Canzhong'

_publ_section_title
;
 Supramolecular interactions induced hinge-like motion of a metal-organic
 framework accompanied by anisotropic thermal expansion.
;
_journal_issue 19
_journal_name_full 'Dalton transactions (Cambridge, England : 2003)'
_journal_page_first 7146
_journal_page_last 7152
_journal_paper_doi 10.1039/c3dt53580k
_journal_volume 43
_journal_year 2014
_chemical_formula_sum 'C72 H51 Ag4 Mo8 N24 O27.5'
_chemical_formula_weight 2891.37
_chemical_name_systematic
; 
 ? 
;
_space_group_IT_number 15
_symmetry_cell_setting monoclinic
_symmetry_space_group_name_Hall '-C 2yc'
_symmetry_space_group_name_H-M 'C 1 2/c 1'
_atom_sites_solution_hydrogens geom
_atom_sites_solution_primary direct
_atom_sites_solution_secondary difmap
_audit_creation_method SHELXL-97
_cell_angle_alpha 90.00
_cell_angle_beta 115.385(4)
_cell_angle_gamma 90.00
_cell_formula_units_Z 4
_cell_length_a 22.0248(6)
_cell_length_b 16.4933(6)
_cell_length_c 25.6766(8)
_cell_measurement_reflns_used 17715
_cell_measurement_temperature 250.01(10)
_cell_measurement_theta_max 29.2160
_cell_measurement_theta_min 3.3090
_cell_volume 8426.7(5)
_computing_structure_refinement 'SHELXL-97 (Sheldrick, 1997)'
_computing_structure_solution 'SHELXS-97 (Sheldrick, 1990)'
_diffrn_ambient_temperature 250.01(10)
_diffrn_detector_area_resol_mean 10.3503
_diffrn_measured_fraction_theta_full 0.971
_diffrn_measured_fraction_theta_max 0.971
_diffrn_measurement_device_type 'SuperNova, Dual, Cu at zero, Atlas'
_diffrn_measurement_method '\w scans'
_diffrn_radiation_monochromator mirror
_diffrn_radiation_source 'SuperNova (Mo) X-ray Source'
_diffrn_radiation_type MoK\a
_diffrn_radiation_wavelength 0.71073
_diffrn_reflns_av_R_equivalents 0.0353
_diffrn_reflns_av_sigmaI/netI 0.0441
_diffrn_reflns_limit_h_max 21
_diffrn_reflns_limit_h_min -26
_diffrn_reflns_limit_k_max 18
_diffrn_reflns_limit_k_min -19
_diffrn_reflns_limit_l_max 24
_diffrn_reflns_limit_l_min -30
_diffrn_reflns_number 19551
_diffrn_reflns_theta_full 25.00
_diffrn_reflns_theta_max 25.00
_diffrn_reflns_theta_min 3.07
_exptl_absorpt_coefficient_mu 2.149
_exptl_absorpt_correction_T_max 1.00000
_exptl_absorpt_correction_T_min 0.77748
_exptl_absorpt_correction_type multi-scan
_exptl_crystal_colour kermesinus
_exptl_crystal_density_diffrn 2.279
_exptl_crystal_density_method 'not measured'
_exptl_crystal_description block-like
_exptl_crystal_F_000 5580
_exptl_crystal_size_max 0.31
_exptl_crystal_size_mid 0.13
_exptl_crystal_size_min 0.08
_refine_diff_density_max 1.297
_refine_diff_density_min -1.191
_refine_diff_density_rms 0.107
_refine_ls_extinction_coef 0.000031(9)
_refine_ls_extinction_expression Fc^*^=kFc[1+0.001xFc^2^\l^3^/sin(2\q)]^-1/4^
_refine_ls_extinction_method SHELXL
_refine_ls_goodness_of_fit_ref 1.101
_refine_ls_hydrogen_treatment constr
_refine_ls_matrix_type full
_refine_ls_number_parameters 614
_refine_ls_number_reflns 7214
_refine_ls_number_restraints 0
_refine_ls_restrained_S_all 1.101
_refine_ls_R_factor_all 0.0356
_refine_ls_R_factor_gt 0.0296
_refine_ls_shift/su_max 0.003
_refine_ls_shift/su_mean 0.000
_refine_ls_structure_factor_coef Fsqd
_refine_ls_weighting_details 'calc w=1/[\s^2^(Fo^2^)+(0.0240P)^2^+0.0000P] where P=(Fo^2^+2Fc^2^)/3'
_refine_ls_weighting_scheme calc
_refine_ls_wR_factor_gt 0.0647
_refine_ls_wR_factor_ref 0.0687
_reflns_number_gt 6334
_reflns_number_total 7214
_reflns_threshold_expression >2sigma(I)
_cod_data_source_file c3dt53580k2.cif
_cod_data_source_block A_250K
_cod_depositor_comments
;Adding full bibliography for
 ./tmp-cod-update-bibliographies-12899/cifs/7029793.cif.
;
_cod_original_sg_symbol_H-M C2/c
_cod_original_formula_sum 'C72 H51 Ag4 Mo8 N24 O27.50'
_cod_database_code 7029793

loop_
_symmetry_equiv_pos_as_xyz
'x, y, z'
'-x, y, -z+1/2'
'x+1/2, y+1/2, z'
'-x+1/2, y+1/2, -z+1/2'
'-x, -y, -z'
'x, -y, z-1/2'
'-x+1/2, -y+1/2, -z'
'x+1/2, -y+1/2, z-1/2'

loop_
_atom_site_label
_atom_site_type_symbol
_atom_site_fract_x
_atom_site_fract_y
_atom_site_fract_z
_atom_site_U_iso_or_equiv
_atom_site_adp_type
_atom_site_occupancy
_atom_site_symmetry_multiplicity
_atom_site_calc_flag
_atom_site_refinement_flags
Ag1 Ag 0.273961(15) 0.70871(2) -0.131752(14) 0.03117(10) Uani 1 1 d .
Ag2 Ag 0.794718(16) 1.00057(2) 0.367701(14) 0.03586(11) Uani 1 1 d .
C18 C 0.62799(19) 1.0622(2) -0.08869(18) 0.0249(9) Uani 1 1 d .
H18A H 0.5853 1.0408 -0.1100 0.030 Uiso 1 1 calc R
C19 C 0.42269(19) 1.4000(2) 0.39269(18) 0.0243(9) Uani 1 1 d .
H19A H 0.4030 1.4043 0.3527 0.029 Uiso 1 1 calc R
C20 C 0.65417(18) 1.2191(2) 0.50159(17) 0.0190(8) Uani 1 1 d .
C23 C 0.62828(17) 1.0072(2) 0.00273(17) 0.0190(8) Uani 1 1 d .
C26 C 0.48185(18) 1.3869(2) 0.50967(18) 0.0262(9) Uani 1 1 d .
H26A H 0.5011 1.3839 0.5497 0.031 Uiso 1 1 calc R
C27 C 0.40318(18) 0.8164(2) -0.11073(18) 0.0255(9) Uani 1 1 d .
H27A H 0.3851 0.8105 -0.1506 0.031 Uiso 1 1 calc R
C30 C 0.74352(18) 1.1332(2) 0.49657(17) 0.0223(9) Uani 1 1 d .
H30A H 0.7641 1.1327 0.5367 0.027 Uiso 1 1 calc R
C31 C 0.57522(18) 1.3010(2) 0.50741(17) 0.0199(8) Uani 1 1 d .
C32 C 0.72338(18) 1.0867(3) 0.00010(18) 0.0272(10) Uani 1 1 d .
H32A H 0.7459 1.0825 0.0400 0.033 Uiso 1 1 calc R
C34 C 0.77208(19) 1.0923(2) 0.46552(18) 0.0252(9) Uani 1 1 d .
H34A H 0.8123 1.0648 0.4857 0.030 Uiso 1 1 calc R
C35 C 0.62797(18) 0.9767(2) 0.08817(17) 0.0214(9) Uani 1 1 d .
C36 C 0.66035(18) 1.0524(2) -0.02940(17) 0.0201(9) Uani 1 1 d .
C37 C 0.46102(18) 0.8612(2) -0.08406(17) 0.0227(9) Uani 1 1 d .
H37A H 0.4813 0.8842 -0.1057 0.027 Uiso 1 1 calc R
C38 C 0.7520(2) 1.1269(3) -0.03051(19) 0.0306(10) Uani 1 1 d .
H38A H 0.7944 1.1494 -0.0103 0.037 Uiso 1 1 calc R
C39 C 0.68396(17) 1.1750(2) 0.46714(16) 0.0189(8) Uani 1 1 d .
C40 C 0.65826(18) 0.9866(2) 0.15177(17) 0.0223(9) Uani 1 1 d .
C41 C 0.45707(18) 0.8341(2) 0.00551(17) 0.0214(9) Uani 1 1 d .
H41A H 0.4746 0.8381 0.0454 0.026 Uiso 1 1 calc R
C42 C 0.7798(2) 1.1986(3) 0.74071(19) 0.0343(11) Uani 1 1 d .
H42A H 0.8219 1.1746 0.7598 0.041 Uiso 1 1 calc R
C43 C 0.7123(2) 1.0384(3) 0.17844(18) 0.0311(10) Uani 1 1 d .
H43A H 0.7285 1.0689 0.1567 0.037 Uiso 1 1 calc R
C44 C 0.48227(18) 1.3578(2) 0.41911(17) 0.0219(9) Uani 1 1 d .
H44A H 0.5020 1.3348 0.3970 0.026 Uiso 1 1 calc R
C45 C 0.69074(19) 1.2427(3) 0.65224(17) 0.0250(9) Uani 1 1 d .
C46 C 0.66105(19) 1.1047(3) -0.11525(18) 0.0284(10) Uani 1 1 d .
H46A H 0.6389 1.1121 -0.1549 0.034 Uiso 1 1 calc R
C47 C 0.54988(18) 0.9227(2) 0.00579(17) 0.0193(8) Uani 1 1 d .
C48 C 0.7534(2) 1.2074(3) 0.68172(18) 0.0312(10) Uani 1 1 d .
H48A H 0.7775 1.1898 0.6617 0.037 Uiso 1 1 calc R
C49 C 0.6566(2) 1.2681(3) 0.68412(19) 0.0303(10) Uani 1 1 d .
H49A H 0.6144 1.2921 0.6661 0.036 Uiso 1 1 calc R
C50 C 0.6868(2) 1.2571(3) 0.74319(19) 0.0339(11) Uani 1 1 d .
H50A H 0.6637 1.2742 0.7641 0.041 Uiso 1 1 calc R
C51 C 0.7417(2) 1.0439(3) 0.23765(19) 0.0344(11) Uani 1 1 d .
H51A H 0.7775 1.0795 0.2551 0.041 Uiso 1 1 calc R
C52 C 0.39890(19) 0.7906(2) -0.02508(18) 0.0235(9) Uani 1 1 d .
H52A H 0.3776 0.7666 -0.0046 0.028 Uiso 1 1 calc R
C53 C 0.51252(18) 1.3499(2) 0.47817(17) 0.0211(9) Uani 1 1 d .
C54 C 0.65874(18) 1.2524(2) 0.58861(17) 0.0226(9) Uani 1 1 d .
C55 C 0.6556(2) 1.1746(3) 0.40785(18) 0.0271(9) Uani 1 1 d .
H55A H 0.6162 1.2031 0.3868 0.032 Uiso 1 1 calc R
C56 C 0.6335(2) 0.9445(3) 0.18542(18) 0.0304(10) Uani 1 1 d .
H56A H 0.5957 0.9117 0.1688 0.036 Uiso 1 1 calc R
C57 C 0.4221(2) 1.4283(3) 0.47993(19) 0.0285(10) Uani 1 1 d .
H57A H 0.4019 1.4528 0.5011 0.034 Uiso 1 1 calc R
C58 C 0.48923(17) 0.8720(2) -0.02469(17) 0.0191(8) Uani 1 1 d .
C59 C 0.6672(2) 0.9533(3) 0.2444(2) 0.0391(12) Uani 1 1 d .
H59A H 0.6511 0.9242 0.2669 0.047 Uiso 1 1 calc R
C60 C 0.6867(2) 1.1311(3) 0.38010(18) 0.0304(10) Uani 1 1 d .
H60A H 0.6665 1.1299 0.3400 0.036 Uiso 1 1 calc R
N1 N 0.37125(15) 0.78079(19) -0.08238(14) 0.0218(7) Uani 1 1 d .
N2 N 0.72237(16) 1.1356(2) -0.08782(15) 0.0252(8) Uani 1 1 d .
N3 N 0.72120(17) 1.0002(2) 0.27180(15) 0.0331(9) Uani 1 1 d .
N4 N 0.57468(15) 0.9610(2) -0.02700(14) 0.0207(7) Uani 1 1 d .
N5 N 0.65627(15) 1.0185(2) 0.05984(14) 0.0220(7) Uani 1 1 d .
N6 N 0.57488(15) 0.9275(2) 0.06315(14) 0.0219(7) Uani 1 1 d .
N7 N 0.74471(16) 1.0902(2) 0.40804(15) 0.0267(8) Uani 1 1 d .
N8 N 0.74701(17) 1.2233(2) 0.77197(15) 0.0309(9) Uani 1 1 d .
N9 N 0.39173(15) 1.4352(2) 0.42212(15) 0.0245(8) Uani 1 1 d .
N10 N 0.59751(15) 1.2602(2) 0.47349(14) 0.0214(7) Uani 1 1 d .
N11 N 0.68699(15) 1.21260(19) 0.55933(14) 0.0213(7) Uani 1 1 d .
N12 N 0.60405(16) 1.2993(2) 0.56481(14) 0.0247(8) Uani 1 1 d .
Mo1 Mo 0.0000 0.71338(4) -0.2500 0.04103(16) Uani 1 2 d S
Mo2 Mo 0.112037(16) 0.83872(2) -0.139639(15) 0.02227(10) Uani 1 1 d .
Mo3 Mo 0.117262(16) 1.04102(2) -0.143662(15) 0.02255(10) Uani 1 1 d .
Mo4 Mo 0.0000 1.15149(4) -0.2500 0.03176(14) Uani 1 2 d S
Mo5 Mo 0.050635(16) 0.94357(2) -0.291292(15) 0.02049(10) Uani 1 1 d .
O1 O -0.01738(19) 0.6515(3) -0.2053(2) 0.109(2) Uani 1 1 d .
O2 O 0.07886(14) 0.76483(18) -0.20661(13) 0.0336(7) Uani 1 1 d .
O3 O 0.11004(15) 0.7763(2) -0.08785(14) 0.0422(8) Uani 1 1 d .
O4 O 0.19354(14) 0.83352(19) -0.13027(14) 0.0384(8) Uani 1 1 d .
O5 O 0.10965(13) 0.94039(17) -0.10726(12) 0.0304(7) Uani 1 1 d .
O6 O 0.08928(16) 0.93571(18) -0.21440(13) 0.0388(8) Uani 1 1 d .
O7 O 0.10955(15) 0.94995(18) -0.31722(15) 0.0415(9) Uani 1 1 d .
O8 O 0.00306(14) 0.85547(19) -0.32157(14) 0.0406(8) Uani 1 1 d .
O9 O 0.20021(14) 1.0374(2) -0.12912(14) 0.0412(8) Uani 1 1 d .
O10 O 0.11462(14) 1.10640(19) -0.09421(13) 0.0408(8) Uani 1 1 d .
O11 O 0.08774(14) 1.10801(18) -0.21214(13) 0.0344(7) Uani 1 1 d .
O12 O -0.00101(13) 1.03250(18) -0.31390(13) 0.0331(7) Uani 1 1 d .
O13 O -0.00761(17) 1.2136(2) -0.20059(15) 0.0512(9) Uani 1 1 d .
O14 O -0.0808(5) 1.3629(6) -0.2326(4) 0.094(3) Uiso 0.50 1 d P
H14A H -0.0523 1.4004 -0.2272 0.142 Uiso 0.50 1 d PR
H14B H -0.0600 1.3180 -0.2234 0.142 Uiso 0.50 1 d PR
O15 O 0.0114(13) 1.4836(14) -0.2230(9) 0.133(9) Uiso 0.25 1 d P
H15A H -0.0015 1.5315 -0.2207 0.200 Uiso 0.25 1 d PR
H15B H -0.0208 1.4511 -0.2287 0.200 Uiso 0.25 1 d PR

loop_
_atom_site_aniso_label
_atom_site_aniso_U_11
_atom_site_aniso_U_22
_atom_site_aniso_U_33
_atom_site_aniso_U_23
_atom_site_aniso_U_13
_atom_site_aniso_U_12
Ag1 0.02857(17) 0.0417(2) 0.02265(19) 0.00299(15) 0.01042(15) -0.01005(15)
Ag2 0.03282(19) 0.0473(2) 0.02254(19) 0.00096(16) 0.00720(15) 0.01702(16)
C18 0.022(2) 0.028(2) 0.023(2) -0.0009(19) 0.0087(19) -0.0049(18)
C19 0.028(2) 0.022(2) 0.022(2) 0.0043(18) 0.0098(19) -0.0005(18)
C20 0.0201(19) 0.019(2) 0.019(2) 0.0001(17) 0.0090(18) -0.0036(17)
C23 0.0175(18) 0.019(2) 0.020(2) 0.0026(17) 0.0074(17) 0.0027(16)
C26 0.027(2) 0.031(3) 0.019(2) -0.0016(19) 0.0082(19) 0.0038(19)
C27 0.0212(19) 0.029(2) 0.021(2) -0.0007(19) 0.0035(18) -0.0017(18)
C30 0.0235(19) 0.025(2) 0.016(2) -0.0006(18) 0.0063(18) 0.0028(18)
C31 0.0221(19) 0.018(2) 0.023(2) -0.0003(17) 0.0125(18) -0.0035(16)
C32 0.024(2) 0.035(3) 0.020(2) 0.000(2) 0.0067(19) -0.0078(19)
C34 0.026(2) 0.022(2) 0.027(2) 0.0013(19) 0.0097(19) 0.0034(18)
C35 0.0214(19) 0.018(2) 0.025(2) 0.0010(18) 0.0109(18) 0.0013(17)
C36 0.0188(18) 0.021(2) 0.021(2) 0.0037(17) 0.0086(18) 0.0017(16)
C37 0.025(2) 0.023(2) 0.022(2) 0.0037(18) 0.0122(19) -0.0026(17)
C38 0.0210(19) 0.041(3) 0.026(2) 0.000(2) 0.0068(19) -0.010(2)
C39 0.0180(18) 0.020(2) 0.019(2) -0.0012(17) 0.0078(17) -0.0041(16)
C40 0.0210(19) 0.024(2) 0.018(2) 0.0014(18) 0.0055(18) 0.0028(17)
C41 0.025(2) 0.023(2) 0.018(2) 0.0000(17) 0.0101(18) -0.0015(17)
C42 0.028(2) 0.046(3) 0.026(2) 0.008(2) 0.009(2) 0.008(2)
C43 0.027(2) 0.042(3) 0.022(2) 0.000(2) 0.008(2) -0.008(2)
C44 0.0214(19) 0.026(2) 0.023(2) 0.0020(19) 0.0135(18) 0.0024(17)
C45 0.027(2) 0.028(2) 0.019(2) 0.0006(19) 0.0084(19) 0.0014(18)
C46 0.025(2) 0.040(3) 0.019(2) 0.002(2) 0.0083(19) 0.000(2)
C47 0.0188(18) 0.016(2) 0.024(2) 0.0012(17) 0.0093(18) 0.0023(16)
C48 0.031(2) 0.043(3) 0.024(2) 0.005(2) 0.017(2) 0.009(2)
C49 0.033(2) 0.034(3) 0.026(2) -0.003(2) 0.014(2) 0.009(2)
C50 0.039(2) 0.042(3) 0.022(2) -0.002(2) 0.015(2) 0.007(2)
C51 0.029(2) 0.039(3) 0.027(3) -0.006(2) 0.004(2) -0.009(2)
C52 0.026(2) 0.020(2) 0.027(2) 0.0007(18) 0.0145(19) -0.0033(17)
C53 0.0220(19) 0.018(2) 0.025(2) 0.0038(18) 0.0119(19) 0.0002(17)
C54 0.0226(19) 0.025(2) 0.021(2) 0.0046(18) 0.0103(18) -0.0004(18)
C55 0.026(2) 0.030(3) 0.023(2) 0.0071(19) 0.0087(19) 0.0110(19)
C56 0.028(2) 0.039(3) 0.021(2) 0.001(2) 0.008(2) -0.008(2)
C57 0.031(2) 0.030(3) 0.028(3) 0.002(2) 0.016(2) 0.0102(19)
C58 0.0195(18) 0.013(2) 0.023(2) 0.0008(17) 0.0075(17) 0.0039(16)
C59 0.041(3) 0.050(3) 0.028(3) 0.004(2) 0.015(2) -0.008(2)
C60 0.033(2) 0.039(3) 0.020(2) -0.002(2) 0.013(2) 0.004(2)
N1 0.0235(16) 0.0187(18) 0.0243(19) 0.0006(15) 0.0113(16) -0.0031(14)
N2 0.0290(18) 0.026(2) 0.0242(19) 0.0003(16) 0.0151(16) -0.0044(15)
N3 0.032(2) 0.042(2) 0.022(2) -0.0007(18) 0.0085(17) 0.0007(18)
N4 0.0178(16) 0.0248(19) 0.0191(18) -0.0025(15) 0.0074(15) -0.0020(14)
N5 0.0182(15) 0.026(2) 0.0199(18) 0.0032(16) 0.0067(15) -0.0018(15)
N6 0.0186(16) 0.026(2) 0.0209(19) 0.0005(15) 0.0078(15) -0.0028(14)
N7 0.0267(17) 0.027(2) 0.027(2) -0.0041(16) 0.0116(16) 0.0047(16)
N8 0.038(2) 0.034(2) 0.0205(19) 0.0003(17) 0.0121(17) -0.0001(17)
N9 0.0214(17) 0.027(2) 0.025(2) 0.0007(16) 0.0095(16) 0.0041(15)
N10 0.0204(16) 0.0245(19) 0.0209(18) 0.0010(15) 0.0102(15) 0.0005(14)
N11 0.0251(17) 0.0212(19) 0.0190(18) 0.0006(15) 0.0107(15) 0.0036(15)
N12 0.0257(17) 0.026(2) 0.0217(19) -0.0003(16) 0.0095(16) 0.0056(15)
Mo1 0.0190(3) 0.0402(4) 0.0539(4) 0.000 0.0061(3) 0.000
Mo2 0.02338(18) 0.0242(2) 0.01644(19) 0.00173(15) 0.00590(15) 0.00067(15)
Mo3 0.02016(18) 0.0225(2) 0.0204(2) -0.00469(15) 0.00438(16) -0.00293(14)
Mo4 0.0290(3) 0.0382(4) 0.0239(3) 0.000 0.0074(2) 0.000
Mo5 0.02181(17) 0.0211(2) 0.0194(2) 0.00165(15) 0.00961(16) 0.00159(14)
O1 0.048(2) 0.102(4) 0.142(5) 0.080(4) 0.008(3) -0.010(2)
O2 0.0383(16) 0.0295(18) 0.0297(17) -0.0006(14) 0.0116(15) 0.0013(14)
O3 0.0506(19) 0.044(2) 0.0340(19) 0.0131(16) 0.0196(17) 0.0071(16)
O4 0.0336(16) 0.044(2) 0.0387(19) -0.0045(16) 0.0170(15) 0.0037(15)
O5 0.0321(15) 0.0340(18) 0.0248(17) 0.0007(14) 0.0119(14) 0.0023(13)
O6 0.059(2) 0.0264(18) 0.0244(17) -0.0012(14) 0.0115(16) 0.0008(15)
O7 0.0434(18) 0.039(2) 0.058(2) 0.0185(17) 0.0364(18) 0.0148(15)
O8 0.0294(16) 0.0341(19) 0.050(2) -0.0125(16) 0.0090(16) 0.0045(14)
O9 0.0322(17) 0.043(2) 0.049(2) -0.0002(17) 0.0181(16) -0.0008(15)
O10 0.0333(16) 0.045(2) 0.0359(19) -0.0160(16) 0.0070(15) 0.0036(15)
O11 0.0345(16) 0.0321(19) 0.0343(18) 0.0017(15) 0.0125(15) -0.0070(14)
O12 0.0251(15) 0.0319(18) 0.0387(19) 0.0001(15) 0.0100(14) -0.0009(13)
O13 0.059(2) 0.048(2) 0.041(2) -0.0057(18) 0.0167(18) -0.0025(18)

loop_
_atom_type_symbol
_atom_type_description
_atom_type_scat_dispersion_real
_atom_type_scat_dispersion_imag
_atom_type_scat_source
C C 0.0033 0.0016 'International Tables Vol C Tables 4.2.6.8 and 6.1.1.4'
H H 0.0000 0.0000 'International Tables Vol C Tables 4.2.6.8 and 6.1.1.4'
N N 0.0061 0.0033 'International Tables Vol C Tables 4.2.6.8 and 6.1.1.4'
O O 0.0106 0.0060 'International Tables Vol C Tables 4.2.6.8 and 6.1.1.4'
Mo Mo -1.6832 0.6857 'International Tables Vol C Tables 4.2.6.8 and 6.1.1.4'
Ag Ag -0.8971 1.1015 'International Tables Vol C Tables 4.2.6.8 and 6.1.1.4'

loop_
_geom_angle_atom_site_label_1
_geom_angle_atom_site_label_2
_geom_angle_atom_site_label_3
_geom_angle
_geom_angle_site_symmetry_1
_geom_angle_site_symmetry_3
N2 Ag1 N8 129.80(12) 3_445 3_444
N2 Ag1 N1 123.34(12) 3_445 .
N8 Ag1 N1 106.82(12) 3_444 .
N9 Ag2 N3 134.93(12) 3_545 .
N9 Ag2 N7 121.88(12) 3_545 .
N3 Ag2 N7 103.17(12) . .
C46 C18 C36 118.0(4) . .
N9 C19 C44 123.0(4) . .
N10 C20 N11 125.1(3) . .
N10 C20 C39 118.4(3) . .
N11 C20 C39 116.6(3) . .
N4 C23 N5 125.8(3) . .
N4 C23 C36 118.7(3) . .
N5 C23 C36 115.6(3) . .
C57 C26 C53 118.5(4) . .
N1 C27 C37 123.6(4) . .
C39 C30 C34 119.1(4) . .
N12 C31 N10 124.8(3) . .
N12 C31 C53 117.9(3) . .
N10 C31 C53 117.3(3) . .
C38 C32 C36 118.9(4) . .
N7 C34 C30 123.2(4) . .
N5 C35 N6 124.5(4) . .
N5 C35 C40 116.6(3) . .
N6 C35 C40 118.8(3) . .
C18 C36 C32 118.4(3) . .
C18 C36 C23 121.5(3) . .
C32 C36 C23 120.1(3) . .
C27 C37 C58 119.9(3) . .
N2 C38 C32 123.7(4) . .
C55 C39 C30 118.4(3) . .
C55 C39 C20 123.4(3) . .
C30 C39 C20 118.2(3) . .
C43 C40 C56 118.9(4) . .
C43 C40 C35 119.9(3) . .
C56 C40 C35 121.2(4) . .
C52 C41 C58 118.8(4) . .
N8 C42 C48 122.6(4) . .
C51 C43 C40 119.1(4) . .
C19 C44 C53 119.9(3) . .
C48 C45 C49 117.9(4) . .
C48 C45 C54 122.6(3) . .
C49 C45 C54 119.5(4) . .
N2 C46 C18 124.3(4) . .
N6 C47 N4 125.3(3) . .
N6 C47 C58 117.9(3) . .
N4 C47 C58 116.8(3) . .
C42 C48 C45 119.9(4) . .
C50 C49 C45 118.5(4) . .
N8 C50 C49 124.1(4) . .
N3 C51 C43 123.3(4) . .
N1 C52 C41 124.1(3) . .
C44 C53 C26 118.1(4) . .
C44 C53 C31 120.8(3) . .
C26 C53 C31 121.1(4) . .
N11 C54 N12 124.9(4) . .
N11 C54 C45 116.8(3) . .
N12 C54 C45 118.3(3) . .
C39 C55 C60 118.9(4) . .
C59 C56 C40 117.5(4) . .
N9 C57 C26 123.7(4) . .
C37 C58 C41 117.1(3) . .
C37 C58 C47 122.0(3) . .
C41 C58 C47 120.9(3) . .
N3 C59 C56 125.2(4) . .
N7 C60 C55 123.5(4) . .
C52 N1 C27 116.4(3) . .
C52 N1 Ag1 123.1(2) . .
C27 N1 Ag1 120.5(3) . .
C46 N2 C38 116.6(3) . .
C46 N2 Ag1 123.7(3) . 3
C38 N2 Ag1 119.6(3) . 3
C59 N3 C51 115.8(4) . .
C59 N3 Ag2 128.7(3) . .
C51 N3 Ag2 114.5(3) . .
C23 N4 C47 114.1(3) . .
C35 N5 C23 115.0(3) . .
C47 N6 C35 115.3(3) . .
C34 N7 C60 116.9(3) . .
C34 N7 Ag2 115.5(3) . .
C60 N7 Ag2 126.9(3) . .
C50 N8 C42 117.0(4) . .
C50 N8 Ag1 112.2(3) . 3_556
C42 N8 Ag1 130.6(3) . 3_556
C57 N9 C19 116.8(3) . .
C57 N9 Ag2 127.8(2) . 3_455
C19 N9 Ag2 115.5(3) . 3_455
C20 N10 C31 114.9(3) . .
C54 N11 C20 114.9(3) . .
C31 N12 C54 115.2(3) . .
O1 Mo1 O1 106.1(4) 2_554 .
O1 Mo1 O2 105.14(16) 2_554 .
O1 Mo1 O2 107.37(19) . .
O1 Mo1 O2 107.37(19) 2_554 2_554
O1 Mo1 O2 105.14(16) . 2_554
O2 Mo1 O2 124.48(19) . 2_554
O3 Mo2 O4 103.76(15) . .
O3 Mo2 O5 100.33(14) . .
O4 Mo2 O5 102.07(13) . .
O3 Mo2 O2 100.58(14) . .
O4 Mo2 O2 93.78(13) . .
O5 Mo2 O2 149.82(12) . .
O3 Mo2 O8 91.04(13) . 2_554
O4 Mo2 O8 163.77(13) . 2_554
O5 Mo2 O8 81.40(12) . 2_554
O2 Mo2 O8 76.72(11) . 2_554
O3 Mo2 O6 166.40(13) . .
O4 Mo2 O6 89.57(13) . .
O5 Mo2 O6 73.83(11) . .
O2 Mo2 O6 80.86(11) . .
O8 Mo2 O6 76.06(11) 2_554 .
O10 Mo3 O9 103.74(15) . .
O10 Mo3 O11 102.26(15) . .
O9 Mo3 O11 97.47(13) . .
O10 Mo3 O5 98.38(14) . .
O9 Mo3 O5 99.80(13) . .
O11 Mo3 O5 149.00(12) . .
O10 Mo3 O12 90.29(12) . 2_554
O9 Mo3 O12 165.20(13) . 2_554
O11 Mo3 O12 74.61(11) . 2_554
O5 Mo3 O12 82.47(11) . 2_554
O10 Mo3 O6 162.63(12) . .
O9 Mo3 O6 92.52(13) . .
O11 Mo3 O6 81.27(11) . .
O5 Mo3 O6 72.46(11) . .
O12 Mo3 O6 74.11(11) 2_554 .
O13 Mo4 O13 105.6(2) . 2_554
O13 Mo4 O11 101.93(14) . 2_554
O13 Mo4 O11 104.57(15) 2_554 2_554
O13 Mo4 O11 104.57(15) . .
O13 Mo4 O11 101.93(14) 2_554 .
O11 Mo4 O11 135.48(18) 2_554 .
O7 Mo5 O8 106.72(15) . .
O7 Mo5 O6 110.83(16) . .
O8 Mo5 O6 109.78(15) . .
O7 Mo5 O12 107.93(13) . .
O8 Mo5 O12 110.88(13) . .
O6 Mo5 O12 110.62(14) . .
Mo1 O2 Mo2 136.05(15) . .
Mo2 O5 Mo3 121.53(14) . .
Mo5 O6 Mo2 140.78(16) . .
Mo5 O6 Mo3 129.10(15) . .
Mo2 O6 Mo3 88.80(10) . .
Mo5 O8 Mo2 128.56(14) . 2_554
Mo4 O11 Mo3 123.61(13) . .
Mo5 O12 Mo3 128.42(15) . 2_554

loop_
_geom_bond_atom_site_label_1
_geom_bond_atom_site_label_2
_geom_bond_distance
_geom_bond_site_symmetry_2
Ag1 N2 2.262(3) 3_445
Ag1 N8 2.294(3) 3_444
Ag1 N1 2.298(3) .
Ag2 N9 2.263(3) 3_545
Ag2 N3 2.295(4) .
Ag2 N7 2.335(3) .
C18 C46 1.383(5) .
C18 C36 1.386(6) .
C19 N9 1.347(5) .
C19 C44 1.379(5) .
C20 N10 1.329(5) .
C20 N11 1.347(5) .
C20 C39 1.496(5) .
C23 N4 1.336(5) .
C23 N5 1.338(5) .
C23 C36 1.494(5) .
C26 C57 1.385(5) .
C26 C53 1.397(5) .
C27 N1 1.345(5) .
C27 C37 1.374(5) .
C30 C39 1.385(5) .
C30 C34 1.385(5) .
C31 N12 1.332(5) .
C31 N10 1.348(5) .
C31 C53 1.494(5) .
C32 C38 1.371(5) .
C32 C36 1.385(5) .
C34 N7 1.334(5) .
C35 N5 1.334(5) .
C35 N6 1.340(5) .
C35 C40 1.485(5) .
C37 C58 1.389(5) .
C38 N2 1.337(5) .
C39 C55 1.376(5) .
C40 C43 1.383(6) .
C40 C56 1.389(5) .
C41 C52 1.382(5) .
C41 C58 1.401(5) .
C42 N8 1.353(5) .
C42 C48 1.378(6) .
C43 C51 1.377(6) .
C44 C53 1.376(5) .
C45 C48 1.385(6) .
C45 C49 1.393(5) .
C45 C54 1.485(5) .
C46 N2 1.328(5) .
C47 N6 1.335(5) .
C47 N4 1.342(5) .
C47 C58 1.484(5) .
C49 C50 1.382(6) .
C50 N8 1.331(5) .
C51 N3 1.355(5) .
C52 N1 1.339(5) .
C54 N11 1.336(5) .
C54 N12 1.338(5) .
C55 C60 1.381(5) .
C56 C59 1.378(6) .
C57 N9 1.346(5) .
C59 N3 1.338(6) .
C60 N7 1.348(5) .
N2 Ag1 2.262(3) 3
N8 Ag1 2.294(3) 3_556
N9 Ag2 2.263(3) 3_455
Mo1 O1 1.698(4) 2_554
Mo1 O1 1.698(4) .
Mo1 O2 1.822(3) .
Mo1 O2 1.822(3) 2_554
Mo2 O3 1.697(3) .
Mo2 O4 1.708(3) .
Mo2 O5 1.882(3) .
Mo2 O2 1.974(3) .
Mo2 O8 2.309(3) 2_554
Mo2 O6 2.381(3) .
Mo3 O10 1.686(3) .
Mo3 O9 1.702(3) .
Mo3 O11 1.938(3) .
Mo3 O5 1.947(3) .
Mo3 O12 2.318(3) 2_554
Mo3 O6 2.395(3) .
Mo4 O13 1.694(3) .
Mo4 O13 1.694(3) 2_554
Mo4 O11 1.893(3) 2_554
Mo4 O11 1.893(3) .
Mo5 O7 1.697(3) .
Mo5 O8 1.765(3) .
Mo5 O6 1.788(3) .
Mo5 O12 1.793(3) .
O8 Mo2 2.309(3) 2_554
O12 Mo3 2.318(3) 2_554
O15 O15 1.26(4) 2_554
